data_9014127
loop_
_publ_author_name
'Fruchart, D.'
'Soubeyroux, J.'
'Hempelmann, R.'

_publ_section_title
;
 Neutron diffraction in Ti1.2 Mn1.8 deuteride. Structural and
 magnetic aspects
 _cod_database_code 1008272
;
_journal_name_full 'Journal of the Less-Common Metals'
_journal_page_first 307
_journal_page_last 319
_journal_paper_doi 10.1016/0022-5088(84)90229-7
_journal_volume 99
_journal_year 1984
_chemical_formula_sum 'D6.024 Mn3.6 Ti2.4'
_space_group_IT_number 194
_symmetry_space_group_name_Hall '-P 6c 2c'
_symmetry_space_group_name_H-M 'P 63/m m c'
_cell_angle_alpha 90
_cell_angle_beta 90
_cell_angle_gamma 120
_cell_length_a 5.258
_cell_length_b 5.258
_cell_length_c 8.577
_cell_formula_units_Z 2
_cell_volume 205.356
_database_code_amcsd 0016194
_exptl_crystal_density_diffrn 5.253
_cod_duplicate_entry 1008272
_cod_original_formula_sum 'Ti2.4 Mn3.6 D6.024'
_cod_database_code 9014127
_amcsd_formula_title 'D3.01 Mn1.8 Ti1.2'

loop_
_space_group_symop_operation_xyz
x,y,z
-x,-x+y,1/2+z
x,x-y,1/2-z
-x+y,-x,1/2-z
x-y,x,1/2+z
-y,-x,z
y,x,-z
y,-x+y,-z
-y,x-y,z
x-y,-y,1/2+z
-x+y,y,1/2-z
x,y,1/2-z
-x,-y,1/2+z
x,x-y,z
-x,-x+y,-z
x-y,x,-z
-x+y,-x,z
y,x,1/2+z
-y,-x,1/2-z
-y,x-y,1/2-z
y,-x+y,1/2+z
-x+y,y,z
x-y,-y,-z
-x,-y,-z

loop_
_atom_site_label
_atom_site_fract_x
_atom_site_fract_y
_atom_site_fract_z
_atom_site_occupancy
Ti1 0.33333 0.66667 0.43900 1.00000
Ti2 0.00000 0.00000 0.00000 0.40000
Mn1 0.00000 0.00000 0.00000 0.60000
Mn2 0.83400 0.66800 0.25000 1.00000
D1 0.04000 0.33333 0.55200 0.20000
D2 0.46600 0.93200 0.61400 0.39200
D3 0.45100 0.90200 0.25000 0.23600
D4 0.21400 0.42800 0.25000 0.18800

loop_
_cod_related_entry_id
_cod_related_entry_database
_cod_related_entry_code
1 AMCSD 0016194
